data_4318729
loop_
_publ_author_name
'Christophe Lescop'
'Dominique Luneau'
'Paul Rey'
'Guillaume Bussi\`ere'
'Christian Reber'

_publ_contact_author
;
       Dominique LUNEAU
       Laboratoire de Chimie Inorganique et Biologique (UMR 5046)
       DRFMC
       CEA-Grenoble
       38054 Grenoble, France
;
_publ_contact_author_email luneau@drfmc.ceng.cea.fr
_publ_contact_author_fax '33 438 785 090'
_publ_contact_author_phone '33 438 784 462'
_publ_section_title
;
 Synthesis, Structures, and Magnetic and Optical Properties of a Series of
 Europium(III) and Gadolinium(III) Complexes with Chelating Nitronyl and
 Imino Nitroxide Free Radicals
;
_journal_name_full 'Inorganic Chemistry'
_journal_page_first 5566
_journal_page_last 5574
_journal_paper_doi 10.1021/ic0257928
_journal_volume 41
_journal_year 2002
_chemical_formula_sum 'C29 H20 Eu F18 N4 O7'
_chemical_formula_weight 1030.45
_chemical_name_systematic
;
  ?
;
_space_group_IT_number 14
_symmetry_cell_setting monoclinic
_symmetry_space_group_name_Hall '-P 2yn'
_symmetry_space_group_name_H-M 'P 1 21/n 1'
_atom_sites_solution_hydrogens geom
_atom_sites_solution_primary direct
_atom_sites_solution_secondary difmap
_audit_creation_method SHELXL-97
_cell_angle_alpha 90.00
_cell_angle_beta 108.3890(10)
_cell_angle_gamma 90.00
_cell_formula_units_Z 4
_cell_length_a 11.5570(5)
_cell_length_b 21.9488(10)
_cell_length_c 16.3080(8)
_cell_measurement_temperature 298(2)
_cell_volume 3925.5(3)
_computing_cell_refinement 'Bruker SMART'
_computing_data_collection 'Bruker SMART'
_computing_data_reduction 'Bruker SHELXTL'
_computing_molecular_graphics 'Bruker SHELXTL'
_computing_publication_material 'Bruker SHELXTL'
_computing_structure_refinement 'SHELXL-97 (Sheldrick, 1997)'
_computing_structure_solution 'SHELXS-97 (Sheldrick, 1990)'
_diffrn_ambient_temperature 298(2)
_diffrn_measured_fraction_theta_full 0.910
_diffrn_measured_fraction_theta_max 0.910
_diffrn_measurement_device_type 'CCD area detector'
_diffrn_measurement_method 'phi and omega scans'
_diffrn_radiation_monochromator graphite
_diffrn_radiation_source 'fine-focus sealed tube'
_diffrn_radiation_type MoK\a
_diffrn_radiation_wavelength 0.71073
_diffrn_reflns_av_R_equivalents 0.0447
_diffrn_reflns_av_sigmaI/netI 0.0602
_diffrn_reflns_limit_h_max 15
_diffrn_reflns_limit_h_min -12
_diffrn_reflns_limit_k_max 29
_diffrn_reflns_limit_k_min -26
_diffrn_reflns_limit_l_max 21
_diffrn_reflns_limit_l_min -18
_diffrn_reflns_number 25122
_diffrn_reflns_theta_full 29.00
_diffrn_reflns_theta_max 29.00
_diffrn_reflns_theta_min 2.12
_exptl_absorpt_coefficient_mu 1.730
_exptl_absorpt_correction_type none
_exptl_crystal_density_diffrn 1.744
_exptl_crystal_density_method 'not measured'
_exptl_crystal_F_000 2012
_exptl_crystal_size_max 0.2
_exptl_crystal_size_mid 0.3
_exptl_crystal_size_min 0.5
_refine_diff_density_max 0.635
_refine_diff_density_min -0.507
_refine_diff_density_rms 0.077
_refine_ls_extinction_method none
_refine_ls_goodness_of_fit_ref 0.878
_refine_ls_hydrogen_treatment mixed
_refine_ls_matrix_type full
_refine_ls_number_parameters 700
_refine_ls_number_reflns 9500
_refine_ls_number_restraints 0
_refine_ls_restrained_S_all 0.878
_refine_ls_R_factor_all 0.0615
_refine_ls_R_factor_gt 0.0295
_refine_ls_shift/su_max 0.519
_refine_ls_shift/su_mean 0.030
_refine_ls_structure_factor_coef Fsqd
_refine_ls_weighting_details 'calc w=1/[\s^2^(Fo^2^)+(0.0283P)^2^+0.0000P] where P=(Fo^2^+2Fc^2^)/3'
_refine_ls_weighting_scheme calc
_refine_ls_wR_factor_gt 0.0580
_refine_ls_wR_factor_ref 0.0630
_reflns_number_gt 5987
_reflns_number_total 9500
_reflns_threshold_expression >2sigma(I)
_cod_data_source_file ic0257928_6.cif
_cod_data_source_block cl440_Compound_3b
_cod_depositor_comments
;
The following automatic conversions were performed:

'_symmetry_cell_setting' value 'Monoclinic' changed to 'monoclinic'
according to the built-in table from CIF Core dictionary named
'cif_core.dic' version 2.4.1 from 2010-06-29.

Automatic conversion script
Id: cif_fix_values 1646 2011-03-28 12:23:43Z adriana 
;
_cod_database_code 4318729

loop_
_symmetry_equiv_pos_as_xyz
'x, y, z'
'-x+1/2, y+1/2, -z+1/2'
'-x, -y, -z'
'x-1/2, -y-1/2, z-1/2'

loop_
_atom_site_label
_atom_site_type_symbol
_atom_site_fract_x
_atom_site_fract_y
_atom_site_fract_z
_atom_site_U_iso_or_equiv
_atom_site_adp_type
_atom_site_occupancy
_atom_site_symmetry_multiplicity
_atom_site_calc_flag
_atom_site_refinement_flags
_atom_site_disorder_assembly
_atom_site_disorder_group
Eu Eu 0.378391(12) 0.803028(6) 0.169983(9) 0.04462(5) Uani 1 1 d . . .
O2 O 0.6411(3) 0.89291(12) 0.50396(17) 0.1171(10) Uani 1 1 d . . .
N1 N 0.5091(2) 0.88015(9) 0.28479(16) 0.0538(6) Uani 1 1 d . . .
N2 N 0.6032(3) 0.90217(12) 0.42394(19) 0.0762(8) Uani 1 1 d . . .
N3 N 0.4500(2) 0.76205(10) 0.32300(15) 0.0514(6) Uani 1 1 d . . .
N4 N 0.5460(2) 0.77374(11) 0.46290(15) 0.0576(6) Uani 1 1 d . . .
H4A H 0.5862 0.7912 0.5106 0.069 Uiso 1 1 calc R . .
C1 C 0.5385(3) 0.86084(13) 0.3627(2) 0.0554(7) Uani 1 1 d . . .
C2 C 0.5435(3) 0.94657(13) 0.2870(2) 0.0701(9) Uani 1 1 d . . .
C3 C 0.6360(3) 0.95539(15) 0.3792(2) 0.0812(10) Uani 1 1 d . . .
C4 C 0.5939(4) 0.96037(16) 0.2142(3) 0.1091(14) Uani 1 1 d . . .
H4B H 0.5315 0.9542 0.1599 0.164 Uiso 1 1 calc R . .
H4C H 0.6614 0.9337 0.2181 0.164 Uiso 1 1 calc R . .
H4D H 0.6211 1.0019 0.2184 0.164 Uiso 1 1 calc R . .
C5 C 0.4252(4) 0.98217(15) 0.2744(3) 0.1019(13) Uani 1 1 d . . .
H5A H 0.3709 0.9754 0.2170 0.153 Uiso 1 1 calc R . .
H5B H 0.4433 1.0249 0.2827 0.153 Uiso 1 1 calc R . .
H5C H 0.3873 0.9686 0.3158 0.153 Uiso 1 1 calc R . .
C6 C 0.6269(5) 1.01439(16) 0.4256(3) 0.1273(17) Uani 1 1 d . . .
H6A H 0.5436 1.0213 0.4224 0.191 Uiso 1 1 calc R . .
H6B H 0.6551 1.0476 0.3987 0.191 Uiso 1 1 calc R . .
H6C H 0.6764 1.0115 0.4851 0.191 Uiso 1 1 calc R . .
C7 C 0.7701(4) 0.94429(19) 0.3831(3) 0.1269(17) Uani 1 1 d . . .
H7A H 0.8228 0.9503 0.4412 0.190 Uiso 1 1 calc R . .
H7B H 0.7917 0.9724 0.3452 0.190 Uiso 1 1 calc R . .
H7C H 0.7787 0.9033 0.3652 0.190 Uiso 1 1 calc R . .
C8 C 0.5099(2) 0.79972(13) 0.38426(19) 0.0509(7) Uani 1 1 d . . .
C9 C 0.4478(2) 0.70742(12) 0.3651(2) 0.0507(7) Uani 1 1 d . . .
C10 C 0.3986(3) 0.65116(13) 0.3312(2) 0.0659(8) Uani 1 1 d . . .
H10A H 0.3596 0.6457 0.2724 0.079 Uiso 1 1 calc R . .
C11 C 0.4110(3) 0.60441(14) 0.3894(2) 0.0759(10) Uani 1 1 d . . .
H11A H 0.3797 0.5663 0.3692 0.091 Uiso 1 1 calc R . .
C12 C 0.4688(3) 0.61222(15) 0.4775(2) 0.0745(10) Uani 1 1 d . . .
H12A H 0.4741 0.5793 0.5145 0.089 Uiso 1 1 calc R . .
C13 C 0.5179(3) 0.66674(15) 0.5112(2) 0.0643(8) Uani 1 1 d . . .
H13A H 0.5568 0.6717 0.5701 0.077 Uiso 1 1 calc R . .
C14 C 0.5071(2) 0.71450(13) 0.45329(19) 0.0512(7) Uani 1 1 d . . .
O1H O 0.31569(17) 0.89156(8) 0.08450(13) 0.0594(5) Uani 1 1 d . . .
O2H O 0.31755(16) 0.77439(9) 0.02169(13) 0.0551(5) Uani 1 1 d . . .
O3H O 0.24567(17) 0.85378(8) 0.23540(13) 0.0616(5) Uani 1 1 d . . .
O4H O 0.20624(16) 0.73873(8) 0.16150(12) 0.0552(5) Uani 1 1 d . . .
O5H O 0.55745(18) 0.81605(9) 0.13332(15) 0.0663(6) Uani 1 1 d . . .
O6H O 0.46405(19) 0.70536(8) 0.16573(14) 0.0612(5) Uani 1 1 d . . .
C1H C 0.2732(6) 0.97266(19) -0.0152(3) 0.0880(12) Uani 1 1 d . . .
C2H C 0.2963(3) 0.90460(14) 0.0069(2) 0.0623(8) Uani 1 1 d . . .
C3H C 0.2944(3) 0.86500(15) -0.0595(2) 0.0705(9) Uani 1 1 d . . .
H3HA H 0.2834 0.8805 -0.1145 0.085 Uiso 1 1 calc R . .
C4H C 0.3086(2) 0.80297(15) -0.0458(2) 0.0564(7) Uani 1 1 d . . .
C5H C 0.3139(4) 0.7639(2) -0.1223(2) 0.0735(10) Uani 1 1 d . . .
C6H C 0.1381(9) 0.8816(4) 0.3297(6) 0.144(3) Uani 1 1 d . . .
C7H C 0.1718(3) 0.83514(15) 0.2709(2) 0.0737(10) Uani 1 1 d . . .
C8H C 0.1188(3) 0.77817(16) 0.2632(2) 0.0835(11) Uani 1 1 d . . .
H8HA H 0.0692 0.7686 0.2966 0.100 Uiso 1 1 calc R . .
C9H C 0.1375(3) 0.73545(14) 0.2075(2) 0.0644(8) Uani 1 1 d . . .
C10H C 0.0629(6) 0.6759(2) 0.1953(4) 0.0907(13) Uani 1 1 d . . .
C11H C 0.7091(7) 0.8154(3) 0.0653(7) 0.1180(19) Uani 1 1 d . . .
C12H C 0.6190(3) 0.78135(17) 0.1029(2) 0.0683(9) Uani 1 1 d . . .
C13H C 0.6158(3) 0.71905(17) 0.0984(2) 0.0766(10) Uani 1 1 d . . .
H13B H 0.6647 0.6989 0.0714 0.092 Uiso 1 1 calc R . .
C14H C 0.5413(3) 0.68556(13) 0.1333(2) 0.0647(8) Uani 1 1 d . . .
C15H C 0.5521(6) 0.6157(2) 0.1333(4) 0.0954(13) Uani 1 1 d . . .
F1A F 0.3744(8) 0.9988(4) -0.0092(17) 0.136(5) Uani 0.62(3) 1 d P . .
F1B F 0.342(4) 1.0080(6) 0.0465(19) 0.172(13) Uani 0.38(3) 1 d P . .
F2A F 0.2018(18) 0.9818(4) -0.0952(8) 0.131(5) Uani 0.62(3) 1 d P . .
F2B F 0.289(6) 0.9885(10) -0.084(2) 0.199(17) Uani 0.38(3) 1 d P . .
F3A F 0.219(2) 0.9986(6) 0.0322(10) 0.139(7) Uani 0.62(3) 1 d P . .
F3B F 0.171(2) 0.9876(9) -0.016(4) 0.199(18) Uani 0.38(3) 1 d P . .
F4A F 0.2544(19) 0.7846(6) -0.1966(4) 0.182(8) Uani 0.66(2) 1 d P . .
F4B F 0.2142(13) 0.7432(16) -0.1648(12) 0.132(9) Uani 0.34(2) 1 d P . .
F5A F 0.2785(15) 0.7079(3) -0.1165(8) 0.120(5) Uani 0.66(2) 1 d P . .
F5B F 0.392(3) 0.7206(15) -0.0985(10) 0.171(16) Uani 0.34(2) 1 d P . .
F6A F 0.4254(7) 0.7581(6) -0.1195(7) 0.118(4) Uani 0.66(2) 1 d P . .
F6B F 0.352(3) 0.7943(10) -0.1783(17) 0.159(14) Uani 0.34(2) 1 d P . .
F7A F 0.238(3) 0.8806(12) 0.4077(12) 0.259(12) Uani 0.53(3) 1 d P . .
F7B F 0.091(3) 0.8547(9) 0.3848(15) 0.159(8) Uani 0.47(3) 1 d P . .
F8A F 0.0294(19) 0.8758(8) 0.336(2) 0.168(7) Uani 0.53(3) 1 d P . .
F8B F 0.059(3) 0.9261(14) 0.2679(17) 0.250(12) Uani 0.47(3) 1 d P . .
F9A F 0.141(3) 0.9316(6) 0.314(2) 0.195(13) Uani 0.53(3) 1 d P . .
F9B F 0.217(3) 0.9141(19) 0.365(3) 0.26(2) Uani 0.47(3) 1 d P . .
F10A F -0.0315(8) 0.6789(4) 0.1274(12) 0.163(7) Uani 0.750(18) 1 d P . .
F10B F 0.038(8) 0.656(3) 0.125(3) 0.22(3) Uani 0.250(18) 1 d P . .
F11A F 0.0364(18) 0.6594(4) 0.2640(8) 0.155(6) Uani 0.750(18) 1 d P . .
F11B F -0.051(2) 0.6882(12) 0.201(3) 0.138(11) Uani 0.250(18) 1 d P . .
F12A F 0.1260(8) 0.6287(3) 0.1806(9) 0.107(3) Uani 0.750(18) 1 d P . .
F12B F 0.105(5) 0.643(2) 0.253(5) 0.26(3) Uani 0.250(18) 1 d P . .
F13A F 0.8120(19) 0.8240(13) 0.1422(15) 0.231(9) Uani 0.59(3) 1 d P . .
F13B F 0.787(3) 0.7748(10) 0.055(3) 0.211(12) Uani 0.41(3) 1 d P . .
F14A F 0.680(2) 0.8662(6) 0.038(2) 0.196(11) Uani 0.59(3) 1 d P . .
F14B F 0.777(3) 0.8500(15) 0.1116(16) 0.158(9) Uani 0.41(3) 1 d P . .
F15A F 0.7445(17) 0.7841(6) 0.0081(13) 0.145(5) Uani 0.59(3) 1 d P . .
F15B F 0.6426(18) 0.8422(16) -0.0046(13) 0.163(8) Uani 0.41(3) 1 d P . .
F16A F 0.5648(13) 0.5933(3) 0.0644(6) 0.136(4) Uani 0.68(2) 1 d P . .
F16B F 0.440(2) 0.5950(8) 0.100(3) 0.30(3) Uani 0.32(2) 1 d P . .
F17A F 0.4591(13) 0.5867(3) 0.1402(10) 0.150(4) Uani 0.68(2) 1 d P . .
F17B F 0.580(3) 0.5974(10) 0.2136(17) 0.137(8) Uani 0.32(2) 1 d P . .
F18A F 0.6445(18) 0.5968(4) 0.1972(10) 0.169(6) Uani 0.68(2) 1 d P . .
F18B F 0.648(4) 0.6003(9) 0.113(4) 0.212(19) Uani 0.32(2) 1 d P . .

loop_
_atom_site_aniso_label
_atom_site_aniso_U_11
_atom_site_aniso_U_22
_atom_site_aniso_U_33
_atom_site_aniso_U_23
_atom_site_aniso_U_13
_atom_site_aniso_U_12
Eu 0.05290(9) 0.03731(8) 0.04917(9) 0.00323(7) 0.02395(6) 0.00056(7)
O2 0.176(3) 0.101(2) 0.0605(18) -0.0111(15) 0.0187(18) -0.0673(19)
N1 0.0663(15) 0.0380(13) 0.0614(17) 0.0007(11) 0.0264(13) -0.0089(11)
N2 0.101(2) 0.0641(18) 0.0620(19) -0.0072(15) 0.0238(16) -0.0318(16)
N3 0.0615(15) 0.0393(13) 0.0535(15) 0.0044(11) 0.0182(12) -0.0056(11)
N4 0.0634(16) 0.0603(15) 0.0457(15) 0.0026(12) 0.0123(12) -0.0141(13)
C1 0.0624(19) 0.0464(17) 0.061(2) -0.0054(15) 0.0253(16) -0.0118(14)
C2 0.097(3) 0.0399(17) 0.079(2) -0.0022(16) 0.036(2) -0.0191(17)
C3 0.104(3) 0.056(2) 0.081(3) -0.0048(19) 0.025(2) -0.0332(19)
C4 0.168(4) 0.077(3) 0.096(3) 0.001(2) 0.061(3) -0.053(3)
C5 0.123(3) 0.050(2) 0.125(4) -0.001(2) 0.027(3) 0.000(2)
C6 0.207(5) 0.063(3) 0.109(4) -0.030(2) 0.046(3) -0.035(3)
C7 0.096(3) 0.110(3) 0.165(5) 0.033(3) 0.028(3) -0.036(3)
C8 0.0527(17) 0.0516(17) 0.0506(18) 0.0037(15) 0.0191(14) -0.0085(14)
C9 0.0489(16) 0.0449(18) 0.061(2) 0.0079(14) 0.0211(15) -0.0027(12)
C10 0.081(2) 0.0512(19) 0.064(2) 0.0048(16) 0.0202(17) -0.0087(16)
C11 0.095(3) 0.0486(19) 0.086(3) 0.0118(18) 0.031(2) -0.0118(17)
C12 0.078(2) 0.063(2) 0.085(3) 0.0303(19) 0.029(2) -0.0013(18)
C13 0.0601(19) 0.073(2) 0.058(2) 0.0185(18) 0.0164(16) -0.0063(17)
C14 0.0484(17) 0.0524(18) 0.055(2) 0.0058(14) 0.0191(15) -0.0054(13)
O1H 0.0790(14) 0.0477(11) 0.0588(13) 0.0088(10) 0.0322(11) 0.0125(10)
O2H 0.0615(13) 0.0537(11) 0.0519(13) -0.0005(10) 0.0208(10) 0.0040(10)
O3H 0.0711(13) 0.0522(12) 0.0757(15) -0.0064(10) 0.0435(12) -0.0026(10)
O4H 0.0635(12) 0.0483(11) 0.0637(13) -0.0049(9) 0.0341(11) -0.0091(9)
O5H 0.0606(13) 0.0612(13) 0.0887(17) -0.0021(11) 0.0401(12) -0.0037(10)
O6H 0.0752(14) 0.0483(12) 0.0680(14) 0.0062(10) 0.0336(12) 0.0116(10)
C1H 0.119(4) 0.067(3) 0.087(4) 0.026(3) 0.045(3) 0.020(3)
C2H 0.069(2) 0.0586(19) 0.068(2) 0.0192(17) 0.0349(18) 0.0153(16)
C3H 0.093(2) 0.075(2) 0.053(2) 0.0171(17) 0.0366(18) 0.0178(19)
C4H 0.0478(16) 0.073(2) 0.0525(18) -0.0031(17) 0.0215(14) 0.0072(15)
C5H 0.074(3) 0.091(3) 0.063(3) -0.005(2) 0.032(2) 0.011(2)
C6H 0.184(8) 0.109(5) 0.198(8) -0.081(5) 0.144(7) -0.066(5)
C7H 0.087(2) 0.073(2) 0.078(2) -0.0218(19) 0.049(2) -0.006(2)
C8H 0.105(3) 0.081(2) 0.094(3) -0.026(2) 0.073(2) -0.030(2)
C9H 0.072(2) 0.063(2) 0.066(2) -0.0051(17) 0.0333(18) -0.0200(17)
C10H 0.106(4) 0.081(3) 0.105(4) -0.014(3) 0.061(3) -0.036(3)
C11H 0.089(4) 0.123(5) 0.172(7) -0.018(5) 0.084(5) -0.018(4)
C12H 0.0528(19) 0.083(2) 0.073(2) 0.0061(19) 0.0252(17) 0.0026(18)
C13H 0.073(2) 0.080(2) 0.089(3) 0.003(2) 0.044(2) 0.0220(19)
C14H 0.070(2) 0.057(2) 0.062(2) 0.0014(15) 0.0134(17) 0.0216(16)
C15H 0.119(4) 0.076(3) 0.098(4) 0.006(3) 0.043(4) 0.034(3)
F1A 0.133(6) 0.074(4) 0.203(13) 0.047(7) 0.055(8) -0.014(3)
F1B 0.27(3) 0.052(5) 0.145(15) 0.034(7) -0.002(15) -0.009(10)
F2A 0.175(9) 0.095(4) 0.106(7) 0.048(4) 0.021(6) 0.040(6)
F2B 0.37(5) 0.128(12) 0.17(2) 0.099(16) 0.19(3) 0.09(2)
F3A 0.239(18) 0.075(7) 0.141(8) 0.031(5) 0.115(10) 0.074(9)
F3B 0.120(11) 0.064(7) 0.42(5) 0.036(19) 0.10(2) 0.038(7)
F4A 0.275(16) 0.189(13) 0.047(4) -0.014(5) 0.001(7) 0.103(11)
F4B 0.072(7) 0.25(2) 0.078(10) -0.065(12) 0.027(7) -0.045(10)
F5A 0.171(10) 0.097(5) 0.123(8) -0.056(4) 0.089(8) -0.041(5)
F5B 0.20(3) 0.20(2) 0.091(9) -0.050(13) 0.005(13) 0.12(2)
F6A 0.097(4) 0.161(9) 0.126(8) -0.045(7) 0.075(5) -0.003(5)
F6B 0.27(3) 0.157(14) 0.119(18) -0.046(13) 0.16(2) -0.073(19)
F7A 0.35(3) 0.281(19) 0.133(10) -0.132(10) 0.060(10) -0.005(16)
F7B 0.25(2) 0.141(10) 0.162(11) -0.060(8) 0.173(13) -0.045(10)
F8A 0.166(10) 0.133(9) 0.283(18) -0.072(10) 0.181(12) -0.029(6)
F8B 0.26(2) 0.180(16) 0.33(2) -0.055(14) 0.114(19) 0.109(16)
F9A 0.23(2) 0.087(6) 0.36(3) -0.076(13) 0.22(2) -0.014(12)
F9B 0.24(2) 0.31(3) 0.33(3) -0.28(3) 0.22(2) -0.18(2)
F10A 0.094(4) 0.130(4) 0.232(16) 0.006(7) 0.003(6) -0.051(4)
F10B 0.37(6) 0.23(4) 0.13(3) -0.12(3) 0.17(3) -0.24(4)
F11A 0.260(14) 0.105(5) 0.170(9) -0.033(6) 0.168(11) -0.082(7)
F11B 0.093(12) 0.141(15) 0.21(2) -0.050(18) 0.094(16) -0.078(11)
F12A 0.142(5) 0.063(3) 0.139(6) -0.026(4) 0.077(5) -0.040(3)
F12B 0.23(3) 0.12(2) 0.32(7) 0.14(3) -0.06(3) -0.09(2)
F13A 0.104(7) 0.346(19) 0.231(15) 0.074(14) 0.034(9) -0.088(9)
F13B 0.175(14) 0.230(15) 0.32(3) 0.092(17) 0.207(19) 0.076(12)
F14A 0.236(18) 0.085(6) 0.37(3) 0.057(10) 0.24(2) 0.007(8)
F14B 0.123(15) 0.22(2) 0.143(14) -0.025(15) 0.053(11) -0.093(15)
F15A 0.179(9) 0.135(7) 0.181(10) -0.024(7) 0.145(8) -0.032(7)
F15B 0.180(11) 0.192(19) 0.136(12) 0.047(11) 0.077(10) -0.056(13)
F16A 0.195(9) 0.088(3) 0.132(5) -0.034(4) 0.060(5) 0.034(5)
F16B 0.23(2) 0.052(8) 0.41(4) -0.070(11) -0.21(3) 0.012(9)
F17A 0.183(8) 0.057(3) 0.246(11) 0.010(5) 0.117(10) 0.021(4)
F17B 0.20(2) 0.067(7) 0.138(13) 0.039(7) 0.044(15) 0.055(10)
F18A 0.221(14) 0.090(4) 0.144(9) 0.004(5) -0.019(8) 0.070(7)
F18B 0.27(3) 0.095(11) 0.36(5) 0.059(19) 0.23(4) 0.112(16)

loop_
_atom_type_symbol
_atom_type_description
_atom_type_scat_dispersion_real
_atom_type_scat_dispersion_imag
_atom_type_scat_source
C C 0.0033 0.0016 'International Tables Vol C Tables 4.2.6.8 and 6.1.1.4'
H H 0.0000 0.0000 'International Tables Vol C Tables 4.2.6.8 and 6.1.1.4'
N N 0.0061 0.0033 'International Tables Vol C Tables 4.2.6.8 and 6.1.1.4'
O O 0.0106 0.0060 'International Tables Vol C Tables 4.2.6.8 and 6.1.1.4'
F F 0.0171 0.0103 'International Tables Vol C Tables 4.2.6.8 and 6.1.1.4'
Eu Eu -0.1578 3.6682 'International Tables Vol C Tables 4.2.6.8 and 6.1.1.4'

loop_
_geom_angle_atom_site_label_1
_geom_angle_atom_site_label_2
_geom_angle_atom_site_label_3
_geom_angle
_geom_angle_site_symmetry_1
_geom_angle_site_symmetry_3
_geom_angle_publ_flag
O5H Eu O6H 72.10(7) . . ?
O5H Eu O1H 83.15(7) . . ?
O6H Eu O1H 141.05(6) . . ?
O5H Eu O2H 76.99(7) . . ?
O6H Eu O2H 73.97(7) . . ?
O1H Eu O2H 71.40(7) . . ?
O5H Eu O3H 142.69(6) . . ?
O6H Eu O3H 139.78(6) . . ?
O1H Eu O3H 76.18(6) . . ?
O2H Eu O3H 123.28(7) . . ?
O5H Eu O4H 146.76(6) . . ?
O6H Eu O4H 79.25(6) . . ?
O1H Eu O4H 110.70(7) . . ?
O2H Eu O4H 79.22(6) . . ?
O3H Eu O4H 70.44(6) . . ?
O5H Eu N3 104.71(7) . . ?
O6H Eu N3 72.43(7) . . ?
O1H Eu N3 144.63(7) . . ?
O2H Eu N3 143.81(7) . . ?
O3H Eu N3 77.47(7) . . ?
O4H Eu N3 81.71(7) . . ?
O5H Eu N1 75.36(7) . . ?
O6H Eu N1 116.92(7) . . ?
O1H Eu N1 83.74(7) . . ?
O2H Eu N1 144.62(7) . . ?
O3H Eu N1 71.82(7) . . ?
O4H Eu N1 134.38(6) . . ?
N3 Eu N1 65.80(7) . . ?
C1 N1 C2 108.1(2) . . ?
C1 N1 Eu 114.09(17) . . ?
C2 N1 Eu 136.8(2) . . ?
O2 N2 C1 125.2(3) . . ?
O2 N2 C3 125.3(3) . . ?
C1 N2 C3 109.0(3) . . ?
C8 N3 C9 104.8(2) . . ?
C8 N3 Eu 117.12(17) . . ?
C9 N3 Eu 138.03(19) . . ?
C8 N4 C14 107.6(3) . . ?
N1 C1 N2 114.4(3) . . ?
N1 C1 C8 122.5(3) . . ?
N2 C1 C8 123.0(3) . . ?
N1 C2 C4 109.9(3) . . ?
N1 C2 C5 105.8(2) . . ?
C4 C2 C5 110.0(3) . . ?
N1 C2 C3 103.8(2) . . ?
C4 C2 C3 114.6(3) . . ?
C5 C2 C3 112.2(3) . . ?
N2 C3 C6 110.9(3) . . ?
N2 C3 C2 99.9(2) . . ?
C6 C3 C2 116.9(3) . . ?
N2 C3 C7 105.2(3) . . ?
C6 C3 C7 109.8(3) . . ?
C2 C3 C7 113.1(3) . . ?
N3 C8 N4 112.9(2) . . ?
N3 C8 C1 120.2(3) . . ?
N4 C8 C1 126.7(3) . . ?
N3 C9 C14 109.6(2) . . ?
N3 C9 C10 129.6(3) . . ?
C14 C9 C10 120.8(3) . . ?
C11 C10 C9 116.5(3) . . ?
C10 C11 C12 122.2(3) . . ?
C13 C12 C11 121.8(3) . . ?
C12 C13 C14 116.9(3) . . ?
N4 C14 C9 105.1(2) . . ?
N4 C14 C13 133.1(3) . . ?
C9 C14 C13 121.8(3) . . ?
C2H O1H Eu 135.19(18) . . ?
C4H O2H Eu 133.03(19) . . ?
C7H O3H Eu 133.12(19) . . ?
C9H O4H Eu 131.82(19) . . ?
C12H O5H Eu 133.4(2) . . ?
C14H O6H Eu 133.38(19) . . ?
F3B C1H F2B 109.2(14) . . ?
F3B C1H F1A 137.7(10) . . ?
F2B C1H F1A 64(2) . . ?
F3B C1H F3A 40(2) . . ?
F2B C1H F3A 131.6(11) . . ?
F1A C1H F3A 111.4(9) . . ?
F3B C1H F2A 69(2) . . ?
F2B C1H F2A 44(2) . . ?
F1A C1H F2A 106.1(7) . . ?
F3A C1H F2A 105.1(8) . . ?
F3B C1H F1B 101.6(13) . . ?
F2B C1H F1B 107.6(14) . . ?
F1A C1H F1B 50.3(16) . . ?
F3A C1H F1B 64.2(17) . . ?
F2A C1H F1B 134.6(7) . . ?
F3B C1H C2H 111.0(11) . . ?
F2B C1H C2H 114.7(9) . . ?
F1A C1H C2H 109.3(5) . . ?
F3A C1H C2H 112.0(6) . . ?
F2A C1H C2H 112.7(6) . . ?
F1B C1H C2H 111.9(7) . . ?
O1H C2H C3H 127.1(3) . . ?
O1H C2H C1H 115.0(3) . . ?
C3H C2H C1H 117.9(3) . . ?
C4H C3H C2H 121.4(3) . . ?
O2H C4H C3H 127.8(3) . . ?
O2H C4H C5H 115.2(3) . . ?
C3H C4H C5H 117.0(3) . . ?
F4B C5H F4A 57.7(8) . . ?
F4B C5H F6A 137.4(8) . . ?
F4A C5H F6A 107.8(8) . . ?
F4B C5H F5B 109.9(11) . . ?
F4A C5H F5B 132.0(7) . . ?
F6A C5H F5B 46.5(16) . . ?
F4B C5H F5A 55.6(12) . . ?
F4A C5H F5A 108.5(7) . . ?
F6A C5H F5A 103.7(6) . . ?
F5B C5H F5A 59.2(15) . . ?
F4B C5H F6B 104.6(10) . . ?
F4A C5H F6B 49.8(9) . . ?
F6A C5H F6B 61.6(14) . . ?
F5B C5H F6B 103.3(11) . . ?
F5A C5H F6B 135.1(7) . . ?
F4B C5H C4H 113.3(7) . . ?
F4A C5H C4H 115.3(4) . . ?
F6A C5H C4H 109.0(5) . . ?
F5B C5H C4H 111.9(7) . . ?
F5A C5H C4H 111.9(4) . . ?
F6B C5H C4H 113.0(7) . . ?
F9B C6H F9A 56(2) . . ?
F9B C6H F8A 130.5(12) . . ?
F9A C6H F8A 102.0(12) . . ?
F9B C6H F7B 111.2(19) . . ?
F9A C6H F7B 129.1(13) . . ?
F8A C6H F7B 44.7(7) . . ?
F9B C6H F8B 99(2) . . ?
F9A C6H F8B 42.9(13) . . ?
F8A C6H F8B 73.4(12) . . ?
F7B C6H F8B 116.9(13) . . ?
F9B C6H F7A 43(3) . . ?
F9A C6H F7A 98.2(17) . . ?
F8A C6H F7A 117.2(13) . . ?
F7B C6H F7A 77.0(12) . . ?
F8B C6H F7A 140.0(13) . . ?
F9B C6H C7H 114.0(11) . . ?
F9A C6H C7H 118.5(11) . . ?
F8A C6H C7H 115.3(8) . . ?
F7B C6H C7H 111.5(9) . . ?
F8B C6H C7H 103.6(10) . . ?
F7A C6H C7H 104.9(9) . . ?
O3H C7H C8H 127.4(3) . . ?
O3H C7H C6H 114.8(4) . . ?
C8H C7H C6H 117.8(3) . . ?
C9H C8H C7H 121.4(3) . . ?
O4H C9H C8H 128.3(3) . . ?
O4H C9H C10H 113.9(3) . . ?
C8H C9H C10H 117.7(3) . . ?
F12B C10H F10B 118(3) . . ?
F12B C10H F10A 138.6(12) . . ?
F10B C10H F10A 45(4) . . ?
F12B C10H F11A 44(4) . . ?
F10B C10H F11A 133.5(11) . . ?
F10A C10H F11A 112.9(8) . . ?
F12B C10H F11B 104(3) . . ?
F10B C10H F11B 101(3) . . ?
F10A C10H F11B 58.3(15) . . ?
F11A C10H F11B 60.7(14) . . ?
F12B C10H F12A 63(5) . . ?
F10B C10H F12A 61(4) . . ?
F10A C10H F12A 104.4(7) . . ?
F11A C10H F12A 103.4(8) . . ?
F11B C10H F12A 139.1(8) . . ?
F12B C10H C9H 110.5(14) . . ?
F10B C10H C9H 113.0(11) . . ?
F10A C10H C9H 110.7(6) . . ?
F11A C10H C9H 113.4(6) . . ?
F11B C10H C9H 109.4(10) . . ?
F12A C10H C9H 111.4(4) . . ?
F14A C11H F14B 72.1(12) . . ?
F14A C11H F15B 40.4(11) . . ?
F14B C11H F15B 111.2(15) . . ?
F14A C11H F15A 109.1(12) . . ?
F14B C11H F15A 119.6(13) . . ?
F15B C11H F15A 81.1(13) . . ?
F14A C11H F13B 134.0(12) . . ?
F14B C11H F13B 100(2) . . ?
F15B C11H F13B 115.5(17) . . ?
F15A C11H F13B 34.8(15) . . ?
F14A C11H F13A 104.9(15) . . ?
F14B C11H F13A 32.7(17) . . ?
F15B C11H F13A 143.3(12) . . ?
F15A C11H F13A 109.1(13) . . ?
F13B C11H F13A 78.1(17) . . ?
F14A C11H C12H 116.8(7) . . ?
F14B C11H C12H 116.7(12) . . ?
F15B C11H C12H 106.3(9) . . ?
F15A C11H C12H 115.0(6) . . ?
F13B C11H C12H 107.2(10) . . ?
F13A C11H C12H 101.0(10) . . ?
O5H C12H C13H 128.5(3) . . ?
O5H C12H C11H 113.6(4) . . ?
C13H C12H C11H 117.9(4) . . ?
C12H C13H C14H 121.2(3) . . ?
O6H C14H C13H 127.5(3) . . ?
O6H C14H C15H 114.5(3) . . ?
C13H C14H C15H 117.9(3) . . ?
F16B C15H F16A 83.1(18) . . ?
F16B C15H F17B 101.5(19) . . ?
F16A C15H F17B 134.5(10) . . ?
F16B C15H F18A 132.0(14) . . ?
F16A C15H F18A 106.7(7) . . ?
F17B C15H F18A 38.9(10) . . ?
F16B C15H F18B 128(2) . . ?
F16A C15H F18B 48(2) . . ?
F17B C15H F18B 102.5(17) . . ?
F18A C15H F18B 64.5(18) . . ?
F16B C15H F17A 28.5(18) . . ?
F16A C15H F17A 102.5(7) . . ?
F17B C15H F17A 73.0(13) . . ?
F18A C15H F17A 105.6(9) . . ?
F18B C15H F17A 134.3(15) . . ?
F16B C15H C14H 105.9(9) . . ?
F16A C15H C14H 114.6(6) . . ?
F17B C15H C14H 107.5(11) . . ?
F18A C15H C14H 111.3(7) . . ?
F18B C15H C14H 109.6(11) . . ?
F17A C15H C14H 115.1(5) . . ?
F1B F1A C1H 66.7(12) . . ?
F1B F1A F2B 116.2(17) . . ?
C1H F1A F2B 57.1(11) . . ?
F1A F1B C1H 63.0(13) . . ?
F1A F1B F3A 115.6(17) . . ?
C1H F1B F3A 56.1(11) . . ?
F2B F2A C1H 63.8(16) . . ?
F2B F2A F3B 111(2) . . ?
C1H F2A F3B 52.2(11) . . ?
F2A F2B C1H 71.7(16) . . ?
F2A F2B F1A 128.1(19) . . ?
C1H F2B F1A 59.4(14) . . ?
F3B F3A C1H 67.4(18) . . ?
F3B F3A F1B 123(2) . . ?
C1H F3A F1B 59.6(11) . . ?
F3A F3B C1H 73.0(19) . . ?
F3A F3B F2A 125(3) . . ?
C1H F3B F2A 58.5(16) . . ?
F6B F4A F4B 122.1(14) . . ?
F6B F4A C5H 66.9(11) . . ?
F4B F4A C5H 59.3(6) . . ?
F4A F4B F5A 122.2(13) . . ?
F4A F4B C5H 63.0(8) . . ?
F5A F4B C5H 65.6(9) . . ?
F4B F5A C5H 58.8(7) . . ?
F4B F5A F5B 113.1(14) . . ?
C5H F5A F5B 59.5(11) . . ?
F6A F5B C5H 66.6(14) . . ?
F6A F5B F5A 124.8(18) . . ?
C5H F5B F5A 61.3(9) . . ?
F5B F6A C5H 66.9(11) . . ?
F5B F6A F6B 120.2(15) . . ?
C5H F6A F6B 60.3(7) . . ?
F4A F6B F6A 117.0(16) . . ?
F4A F6B C5H 63.3(7) . . ?
F6A F6B C5H 58.1(10) . . ?
F9B F7A C6H 54.2(18) . . ?
F9B F7A F7B 95(2) . . ?
C6H F7A F7B 49.1(9) . . ?
F8A F7B C6H 66.2(13) . . ?
F8A F7B F7A 115(2) . . ?
C6H F7B F7A 53.9(9) . . ?
F7B F8A C6H 69.1(15) . . ?
F7B F8A F8B 126(2) . . ?
C6H F8A F8B 58.6(8) . . ?
F9A F8B C6H 49.1(15) . . ?
F9A F8B F8A 85(2) . . ?
C6H F8B F8A 48.0(10) . . ?
F8B F9A F9B 152(3) . . ?
F8B F9A C6H 88(2) . . ?
F9B F9A C6H 63.5(17) . . ?
F9A F9B C6H 60.5(17) . . ?
F9A F9B F7A 140(3) . . ?
C6H F9B F7A 82(2) . . ?
F10B F10A C10H 61(2) . . ?
F10B F10A F11B 121(3) . . ?
C10H F10A F11B 64.0(12) . . ?
F10A F10B C10H 74(2) . . ?
F10A F10B F12A 135(2) . . ?
C10H F10B F12A 66(3) . . ?
F11B F11A F12B 120(3) . . ?
F11B F11A C10H 62.1(10) . . ?
F12B F11A C10H 60(3) . . ?
F11A F11B C10H 57.1(12) . . ?
F11A F11B F10A 109.1(16) . . ?
C10H F11B F10A 57.7(10) . . ?
F12B F12A C10H 52.4(15) . . ?
F12B F12A F10B 101.2(16) . . ?
C10H F12A F10B 53.2(16) . . ?
F12A F12B C10H 64(4) . . ?
F12A F12B F11A 132(4) . . ?
C10H F12B F11A 75(3) . . ?
F14B F13A C11H 55(2) . . ?
F14B F13A F13B 91(3) . . ?
C11H F13A F13B 47.7(13) . . ?
F15A F13B C11H 73(2) . . ?
F15A F13B F13A 122(3) . . ?
C11H F13B F13A 54.3(10) . . ?
F15B F14A C11H 75.2(18) . . ?
F15B F14A F14B 126(3) . . ?
C11H F14A F14B 52.9(10) . . ?
F13A F14B C11H 93(3) . . ?
F13A F14B F14A 148(4) . . ?
C11H F14B F14A 55.0(9) . . ?
F13B F15A C11H 71.9(19) . . ?
F13B F15A F15B 120(2) . . ?
C11H F15A F15B 48.8(8) . . ?
F14A F15B C11H 64(2) . . ?
F14A F15B F15A 102(3) . . ?
C11H F15B F15A 50.1(10) . . ?
F18B F16A C15H 67.2(15) . . ?
F18B F16A F16B 114.2(18) . . ?
C15H F16A F16B 49.5(7) . . ?
F17A F16B C15H 73(2) . . ?
F17A F16B F16A 106(3) . . ?
C15H F16B F16A 47.3(13) . . ?
F16B F17A C15H 79(3) . . ?
F16B F17A F17B 133(3) . . ?
C15H F17A F17B 54.3(8) . . ?
F18A F17B C15H 70(2) . . ?
F18A F17B F17A 114(3) . . ?
C15H F17B F17A 52.8(12) . . ?
F17B F18A C15H 71(2) . . ?
F17B F18A F18B 127(4) . . ?
C15H F18A F18B 57.7(15) . . ?
F16A F18B C15H 64.9(18) . . ?
F16A F18B F18A 116(2) . . ?
C15H F18B F18A 57.8(9) . . ?

loop_
_geom_bond_atom_site_label_1
_geom_bond_atom_site_label_2
_geom_bond_distance
_geom_bond_site_symmetry_2
_geom_bond_publ_flag
Eu O5H 2.3456(18) . ?
Eu O6H 2.3714(17) . ?
Eu O1H 2.3680(18) . ?
Eu O2H 2.380(2) . ?
Eu O3H 2.4008(17) . ?
Eu O4H 2.4074(17) . ?
Eu N3 2.533(2) . ?
Eu N1 2.621(2) . ?
O2 N2 1.255(3) . ?
N1 C1 1.280(3) . ?
N1 C2 1.508(3) . ?
N2 C1 1.381(4) . ?
N2 C3 1.488(4) . ?
N3 C8 1.313(3) . ?
N3 C9 1.386(3) . ?
N4 C8 1.344(3) . ?
N4 C14 1.369(3) . ?
C1 C8 1.451(4) . ?
C2 C4 1.508(4) . ?
C2 C5 1.531(5) . ?
C2 C3 1.559(5) . ?
C3 C6 1.520(5) . ?
C3 C7 1.550(5) . ?
C9 C14 1.393(4) . ?
C9 C10 1.398(4) . ?
C10 C11 1.374(4) . ?
C11 C12 1.391(5) . ?
C12 C13 1.363(4) . ?
C13 C14 1.389(4) . ?
O1H C2H 1.247(3) . ?
O2H C4H 1.243(3) . ?
O3H C7H 1.242(3) . ?
O4H C9H 1.254(3) . ?
O5H C12H 1.247(4) . ?
O6H C14H 1.251(3) . ?
C1H F3B 1.225(18) . ?
C1H F2B 1.248(14) . ?
C1H F1A 1.279(9) . ?
C1H F3A 1.269(10) . ?
C1H F2A 1.321(10) . ?
C1H F1B 1.319(15) . ?
C1H C2H 1.540(5) . ?
C2H C3H 1.383(4) . ?
C3H C4H 1.381(4) . ?
C4H C5H 1.530(4) . ?
C5H F4B 1.229(10) . ?
C5H F4A 1.273(7) . ?
C5H F6A 1.282(8) . ?
C5H F5B 1.285(14) . ?
C5H F5A 1.309(6) . ?
C5H F6B 1.311(13) . ?
C6H F9B 1.161(19) . ?
C6H F9A 1.129(16) . ?
C6H F8A 1.299(14) . ?
C6H F7B 1.327(15) . ?
C6H F8B 1.49(3) . ?
C6H F7A 1.42(2) . ?
C6H C7H 1.532(5) . ?
C7H C8H 1.381(4) . ?
C8H C9H 1.370(4) . ?
C9H C10H 1.545(5) . ?
C10H F12B 1.17(3) . ?
C10H F10B 1.170(19) . ?
C10H F10A 1.287(11) . ?
C10H F11A 1.301(9) . ?
C10H F11B 1.370(19) . ?
C10H F12A 1.331(8) . ?
C11H F14A 1.210(14) . ?
C11H F14B 1.179(17) . ?
C11H F15B 1.30(2) . ?
C11H F15A 1.324(12) . ?
C11H F13B 1.314(19) . ?
C11H F13A 1.44(2) . ?
C11H C12H 1.556(6) . ?
C12H C13H 1.369(4) . ?
C13H C14H 1.384(4) . ?
C14H C15H 1.538(5) . ?
C15H F16B 1.32(2) . ?
C15H F16A 1.277(9) . ?
C15H F17B 1.31(2) . ?
C15H F18A 1.302(13) . ?
C15H F18B 1.300(18) . ?
C15H F17A 1.285(9) . ?
F1A F1B 1.11(3) . ?
F1A F2B 1.33(4) . ?
F1B F3A 1.38(3) . ?
F2A F2B 0.97(4) . ?
F2A F3B 1.45(4) . ?
F3A F3B 0.85(4) . ?
F4A F6B 1.088(16) . ?
F4A F4B 1.209(15) . ?
F4B F5A 1.19(2) . ?
F5A F5B 1.28(3) . ?
F5B F6A 1.01(3) . ?
F6A F6B 1.33(3) . ?
F7A F9B 0.99(5) . ?
F7A F7B 1.71(3) . ?
F7B F8A 0.998(16) . ?
F8A F8B 1.68(3) . ?
F8B F9A 1.02(3) . ?
F9A F9B 1.08(4) . ?
F10A F10B 0.95(8) . ?
F10A F11B 1.30(2) . ?
F10B F12A 1.28(8) . ?
F11A F11B 1.35(3) . ?
F11A F12B 0.94(8) . ?
F12A F12B 1.31(10) . ?
F13A F14B 0.78(3) . ?
F13A F13B 1.74(4) . ?
F13B F15A 0.79(3) . ?
F14A F15B 0.87(2) . ?
F14A F14B 1.41(2) . ?
F15A F15B 1.70(3) . ?
F16A F18B 1.05(5) . ?
F16A F16B 1.72(4) . ?
F16B F17A 0.64(4) . ?
F17A F17B 1.54(3) . ?
F17B F18A 0.87(2) . ?
F18A F18B 1.39(4) . ?
